data_7028397
loop_
_publ_author_name
'Wu, Xin-Yi'
'Ren, Zhi-Gang'
'Lang, Jian-Ping'

_publ_section_title
;
 Ni(II) tetraphosphine complexes as catalysts/initiators in the ring
 opening polymerization of \e-caprolactone.
;
_journal_issue 4
_journal_name_full 'Dalton transactions (Cambridge, England : 2003)'
_journal_page_first 1716
_journal_page_last 1723
_journal_paper_doi 10.1039/c3dt52412d
_journal_volume 43
_journal_year 2014
_chemical_formula_moiety 'C64 H72 N4 Ni2 P4 S4, 5(C6 H14), 2(P F6)'
_chemical_formula_sum 'C94 H142 F12 N4 Ni2 P6 S4'
_chemical_formula_weight 1987.60
_chemical_name_systematic
; 
 ? 
;
_space_group_IT_number 14
_symmetry_cell_setting monoclinic
_symmetry_space_group_name_Hall '-P 2ybc'
_symmetry_space_group_name_H-M 'P 1 21/c 1'
_atom_sites_solution_hydrogens geom
_atom_sites_solution_primary direct
_atom_sites_solution_secondary difmap
_audit_creation_method SHELXL-97
_cell_angle_alpha 90.00
_cell_angle_beta 103.04(3)
_cell_angle_gamma 90.00
_cell_formula_units_Z 2
_cell_length_a 17.598(3)
_cell_length_b 13.682(3)
_cell_length_c 22.288(4)
_cell_measurement_reflns_used 22342
_cell_measurement_temperature 223(2)
_cell_measurement_theta_max 27.5593
_cell_measurement_theta_min 3.0616
_cell_volume 5228.0(18)
_computing_cell_refinement 'CrystalClear, Ver. 1.30 (Rigaku/MSC, 2001)'
_computing_data_collection 'CrystalClear, Ver. 1.30 (Rigaku/MSC, 2001)'
_computing_data_reduction 'CrystalStructure, Ver. 3.60 (Rigaku/MSC,2004)'
_computing_molecular_graphics 'SHELXS-97 (Sheldrick, 1990)'
_computing_publication_material 'SHELXS-97 (Sheldrick, 1990)'
_computing_structure_refinement 'SHELXL-97 (Sheldrick, 1997)'
_computing_structure_solution 'SHELXS-97 (Sheldrick, 1990)'
_diffrn_ambient_temperature 223(2)
_diffrn_measured_fraction_theta_full 0.997
_diffrn_measured_fraction_theta_max 0.997
_diffrn_measurement_device_type 'Rigaku Mercury'
_diffrn_measurement_method /w
_diffrn_radiation_monochromator graphite
_diffrn_radiation_source 'fine-focus sealed tube'
_diffrn_radiation_type MoK\a
_diffrn_radiation_wavelength 0.71073
_diffrn_reflns_av_R_equivalents 0.0741
_diffrn_reflns_av_unetI/netI 0.0618
_diffrn_reflns_limit_h_max 20
_diffrn_reflns_limit_h_min -20
_diffrn_reflns_limit_k_max 16
_diffrn_reflns_limit_k_min -15
_diffrn_reflns_limit_l_max 23
_diffrn_reflns_limit_l_min -26
_diffrn_reflns_number 41251
_diffrn_reflns_theta_full 25.00
_diffrn_reflns_theta_max 25.00
_diffrn_reflns_theta_min 3.06
_diffrn_standards_decay_% 0
_diffrn_standards_interval_count 0
_diffrn_standards_interval_time 0
_diffrn_standards_number 0
_exptl_absorpt_coefficient_mu 0.597
_exptl_absorpt_correction_T_max 0.7963
_exptl_absorpt_correction_T_min 0.6802
_exptl_absorpt_correction_type multi-scan
_exptl_absorpt_process_details 'Jacobson, R. (1998) Private communication to Rigaku Company, Tokyo, Japan.'
_exptl_crystal_colour orange
_exptl_crystal_density_diffrn 1.263
_exptl_crystal_density_method 'not measured'
_exptl_crystal_description block
_exptl_crystal_F_000 2104
_exptl_crystal_size_max 0.70
_exptl_crystal_size_mid 0.50
_exptl_crystal_size_min 0.40
_refine_diff_density_max 0.824
_refine_diff_density_min -0.593
_refine_diff_density_rms 0.091
_refine_ls_extinction_method none
_refine_ls_goodness_of_fit_ref 1.105
_refine_ls_hydrogen_treatment constr
_refine_ls_matrix_type full
_refine_ls_number_parameters 477
_refine_ls_number_reflns 9180
_refine_ls_number_restraints 8
_refine_ls_restrained_S_all 1.106
_refine_ls_R_factor_all 0.1149
_refine_ls_R_factor_gt 0.0843
_refine_ls_shift/su_max 0.000
_refine_ls_shift/su_mean 0.000
_refine_ls_structure_factor_coef Fsqd
_refine_ls_weighting_details 'calc w=1/[\s^2^(Fo^2^)+(0.1182P)^2^+6.0504P] where P=(Fo^2^+2Fc^2^)/3'
_refine_ls_weighting_scheme calc
_refine_ls_wR_factor_gt 0.2164
_refine_ls_wR_factor_ref 0.2439
_reflns_number_gt 6787
_reflns_number_total 9180
_reflns_threshold_expression >2sigma(I)
_cod_data_source_file c3dt52412d.txt
_cod_data_source_block 1^.^5C~6~H~14~
_cod_depositor_comments
;
The following automatic conversions were performed:

'_exptl_absorpt_correction_type' value 'Multi-scan' changed to
'multi-scan' according to
/usr/data/users/saulius/automatic-downloads/current/RSC/lib/dictionaries/cif_core.dic
dictionary named 'cif_core.dic' version 2.4.2 from 2011-04-26.

Automatic conversion script
Id: cif_fix_values 2281 2013-09-26 08:29:07Z andrius 
;
_cod_original_cell_volume 5228.0(17)
_cod_original_sg_symbol_H-M 'P 21/c'
_cod_database_code 7028397

loop_
_symmetry_equiv_pos_as_xyz
'x, y, z'
'-x, y+1/2, -z+1/2'
'-x, -y, -z'
'x, -y-1/2, z-1/2'

loop_
_atom_site_label
_atom_site_type_symbol
_atom_site_fract_x
_atom_site_fract_y
_atom_site_fract_z
_atom_site_U_iso_or_equiv
_atom_site_adp_type
_atom_site_occupancy
_atom_site_symmetry_multiplicity
_atom_site_calc_flag
_atom_site_refinement_flags
Ni1 Ni 0.27692(3) 0.34052(4) 0.47265(3) 0.0386(2) Uani 1 1 d .
S1 S 0.39416(7) 0.31642(11) 0.53118(6) 0.0526(4) Uani 1 1 d .
S2 S 0.34681(8) 0.34075(13) 0.40219(7) 0.0592(4) Uani 1 1 d .
P1 P 0.21716(7) 0.32846(8) 0.54766(6) 0.0359(3) Uani 1 1 d .
P2 P 0.16869(7) 0.36926(9) 0.40681(6) 0.0395(3) Uani 1 1 d .
P3 P 0.21871(12) 0.77611(14) 0.05760(16) 0.1093(9) Uani 1 1 d .
F1 F 0.1437(4) 0.7319(6) 0.0189(4) 0.203(4) Uani 1 1 d .
F2 F 0.2250(6) 0.8571(5) 0.0122(4) 0.209(4) Uani 1 1 d .
F3 F 0.2113(4) 0.6989(3) 0.1079(3) 0.141(2) Uani 1 1 d .
F4 F 0.2932(3) 0.8200(4) 0.1012(5) 0.190(4) Uani 1 1 d .
F5 F 0.2712(4) 0.7056(4) 0.0305(4) 0.165(3) Uani 1 1 d .
F6 F 0.1695(3) 0.8509(4) 0.0899(4) 0.159(3) Uani 1 1 d .
N1 N 0.0791(2) 0.4109(3) 0.48759(18) 0.0388(9) Uani 1 1 d .
N2 N 0.4985(3) 0.3220(4) 0.4592(2) 0.0644(14) Uani 1 1 d .
C1 C 0.1368(3) 0.4139(3) 0.5457(2) 0.0393(11) Uani 1 1 d .
H1A H 0.1113 0.3983 0.5794 0.047 Uiso 1 1 calc R
H1B H 0.1578 0.4803 0.5525 0.047 Uiso 1 1 calc R
C2 C 0.1049(3) 0.4547(3) 0.4365(2) 0.0404(11) Uani 1 1 d .
H2A H 0.1333 0.5152 0.4501 0.049 Uiso 1 1 calc R
H2B H 0.0595 0.4711 0.4036 0.049 Uiso 1 1 calc R
C3 C 0.0010(3) 0.4456(3) 0.4928(2) 0.0416(11) Uani 1 1 d .
H3A H -0.0153 0.4085 0.5253 0.050 Uiso 1 1 calc R
H3B H -0.0366 0.4322 0.4540 0.050 Uiso 1 1 calc R
C4 C 0.2748(3) 0.3521(4) 0.6252(3) 0.0459(12) Uani 1 1 d .
C5 C 0.2794(4) 0.2873(4) 0.6732(3) 0.0618(15) Uani 1 1 d .
H5 H 0.2548 0.2261 0.6665 0.074 Uiso 1 1 calc R
C6 C 0.3208(5) 0.3134(6) 0.7316(3) 0.083(2) Uani 1 1 d .
H6 H 0.3241 0.2694 0.7644 0.100 Uiso 1 1 calc R
C7 C 0.3568(4) 0.4023(7) 0.7421(3) 0.085(2) Uani 1 1 d .
H7 H 0.3849 0.4189 0.7819 0.102 Uiso 1 1 calc R
C8 C 0.3521(4) 0.4668(6) 0.6949(3) 0.0770(19) Uani 1 1 d .
H8 H 0.3757 0.5285 0.7024 0.092 Uiso 1 1 calc R
C9 C 0.3123(3) 0.4419(4) 0.6354(3) 0.0562(14) Uani 1 1 d .
H9 H 0.3109 0.4854 0.6025 0.067 Uiso 1 1 calc R
C10 C 0.1773(3) 0.2062(3) 0.5492(2) 0.0428(11) Uani 1 1 d .
C11 C 0.2281(3) 0.1277(4) 0.5536(3) 0.0551(14) Uani 1 1 d .
H11 H 0.2813 0.1393 0.5559 0.066 Uiso 1 1 calc R
C12 C 0.2018(4) 0.0333(4) 0.5545(3) 0.0618(16) Uani 1 1 d .
H12 H 0.2368 -0.0193 0.5579 0.074 Uiso 1 1 calc R
C13 C 0.1237(4) 0.0167(4) 0.5503(3) 0.0641(16) Uani 1 1 d .
H13 H 0.1053 -0.0477 0.5509 0.077 Uiso 1 1 calc R
C14 C 0.0724(4) 0.0933(4) 0.5453(3) 0.0579(14) Uani 1 1 d .
H14 H 0.0191 0.0809 0.5421 0.069 Uiso 1 1 calc R
C15 C 0.0985(3) 0.1888(4) 0.5451(3) 0.0493(12) Uani 1 1 d .
H15 H 0.0633 0.2412 0.5422 0.059 Uiso 1 1 calc R
C16 C 0.1770(3) 0.4288(4) 0.3354(2) 0.0435(11) Uani 1 1 d .
C17 C 0.1589(4) 0.3820(5) 0.2790(3) 0.0619(15) Uani 1 1 d .
H17 H 0.1421 0.3166 0.2767 0.074 Uiso 1 1 calc R
C18 C 0.1652(4) 0.4303(5) 0.2262(3) 0.0716(18) Uani 1 1 d .
H18 H 0.1531 0.3974 0.1882 0.086 Uiso 1 1 calc R
C19 C 0.1883(4) 0.5233(6) 0.2283(3) 0.0731(19) Uani 1 1 d .
H19 H 0.1915 0.5556 0.1918 0.088 Uiso 1 1 calc R
C20 C 0.2077(4) 0.5729(5) 0.2842(4) 0.077(2) Uani 1 1 d .
H20 H 0.2246 0.6382 0.2854 0.093 Uiso 1 1 calc R
C21 C 0.2019(3) 0.5257(5) 0.3381(3) 0.0643(16) Uani 1 1 d .
H21 H 0.2147 0.5587 0.3761 0.077 Uiso 1 1 calc R
C22 C 0.1104(3) 0.2604(4) 0.3862(2) 0.0440(12) Uani 1 1 d .
C23 C 0.0302(3) 0.2640(5) 0.3664(3) 0.0639(16) Uani 1 1 d .
H23 H 0.0048 0.3249 0.3612 0.077 Uiso 1 1 calc R
C24 C -0.0128(4) 0.1800(6) 0.3541(4) 0.080(2) Uani 1 1 d .
H24 H -0.0672 0.1834 0.3398 0.096 Uiso 1 1 calc R
C25 C 0.0243(4) 0.0892(5) 0.3630(3) 0.077(2) Uani 1 1 d .
H25 H -0.0051 0.0313 0.3561 0.093 Uiso 1 1 calc R
C26 C 0.1026(4) 0.0852(5) 0.3817(3) 0.0705(18) Uani 1 1 d .
H26 H 0.1280 0.0243 0.3864 0.085 Uiso 1 1 calc R
C27 C 0.1463(4) 0.1712(4) 0.3940(3) 0.0574(14) Uani 1 1 d .
H27 H 0.2008 0.1676 0.4078 0.069 Uiso 1 1 calc R
C28 C 0.4258(3) 0.3240(4) 0.4631(3) 0.0518(13) Uani 1 1 d .
C29 C 0.5194(4) 0.3394(8) 0.3979(4) 0.103(3) Uani 1 1 d .
H29A H 0.4792 0.3798 0.3717 0.124 Uiso 1 1 calc R
H29B H 0.5691 0.3745 0.4043 0.124 Uiso 1 1 calc R
C30 C 0.5256(6) 0.2482(10) 0.3683(5) 0.142(4) Uani 1 1 d .
H30A H 0.5675 0.2101 0.3932 0.214 Uiso 1 1 calc R
H30B H 0.5365 0.2599 0.3282 0.214 Uiso 1 1 calc R
H30C H 0.4769 0.2126 0.3634 0.214 Uiso 1 1 calc R
C31 C 0.5621(3) 0.3088(5) 0.5126(3) 0.0660(17) Uani 1 1 d .
H31A H 0.6033 0.2699 0.5010 0.079 Uiso 1 1 calc R
H31B H 0.5433 0.2728 0.5444 0.079 Uiso 1 1 calc R
C32 C 0.5954(4) 0.4058(6) 0.5385(4) 0.099(3) Uani 1 1 d .
H32A H 0.6151 0.4410 0.5074 0.148 Uiso 1 1 calc R
H32B H 0.6376 0.3946 0.5741 0.148 Uiso 1 1 calc R
H32C H 0.5549 0.4440 0.5505 0.148 Uiso 1 1 calc R
C33 C 0.1687(13) -0.1048(17) 0.2319(10) 0.267(9) Uiso 1 1 d .
H33A H 0.2232 -0.1167 0.2504 0.401 Uiso 1 1 calc R
H33B H 0.1566 -0.1291 0.1899 0.401 Uiso 1 1 calc R
H33C H 0.1365 -0.1382 0.2555 0.401 Uiso 1 1 calc R
C34 C 0.1540(8) -0.0057(10) 0.2317(6) 0.150(4) Uiso 1 1 d .
H34A H 0.1904 0.0266 0.2107 0.180 Uiso 1 1 calc R
H34B H 0.1669 0.0167 0.2746 0.180 Uiso 1 1 calc R
C35 C 0.0791(6) 0.0277(7) 0.2049(5) 0.115(3) Uiso 1 1 d .
H35A H 0.0425 -0.0024 0.2267 0.138 Uiso 1 1 calc R
H35B H 0.0653 0.0043 0.1622 0.138 Uiso 1 1 calc R
C36 C 0.0676(6) 0.1309(8) 0.2044(5) 0.121(3) Uiso 1 1 d .
H36A H 0.1068 0.1610 0.1852 0.145 Uiso 1 1 calc R
H36B H 0.0783 0.1533 0.2472 0.145 Uiso 1 1 calc R
C37 C -0.0081(7) 0.1683(9) 0.1735(6) 0.142(4) Uiso 1 1 d .
H37A H -0.0459 0.1341 0.1922 0.170 Uiso 1 1 calc R
H37B H -0.0169 0.1444 0.1310 0.170 Uiso 1 1 calc R
C38 C -0.0341(8) 0.2759(10) 0.1684(6) 0.165(5) Uiso 1 1 d .
H38A H -0.0898 0.2794 0.1513 0.247 Uiso 1 1 calc R
H38B H -0.0066 0.3107 0.1418 0.247 Uiso 1 1 calc R
H38C H -0.0222 0.3055 0.2090 0.247 Uiso 1 1 calc R
C39 C 0.4126(12) 1.0584(16) 0.6707(11) 0.244(9) Uiso 1 1 d D
C40 C 0.4085(12) 1.0310(16) 0.7279(11) 0.236(8) Uiso 1 1 d D
C41 C 0.4110(11) 0.9238(16) 0.7401(10) 0.221(7) Uiso 1 1 d D
C42 C 0.4227(17) 0.876(2) 0.7972(13) 0.306(12) Uiso 1 1 d D
C43 C 0.4383(16) 0.767(2) 0.8068(12) 0.289(11) Uiso 1 1 d D
C44 C 0.3709(16) 0.7125(19) 0.7954(11) 0.275(10) Uiso 1 1 d D
C45 C 0.4622(10) -0.004(2) 0.4817(11) 0.263(10) Uiso 1 1 d D
C46 C 0.3866(17) 0.014(2) 0.4576(15) 0.334(15) Uiso 1 1 d D
C47 C 0.3222(14) -0.0047(16) 0.4173(11) 0.243(9) Uiso 1 1 d D

loop_
_atom_site_aniso_label
_atom_site_aniso_U_11
_atom_site_aniso_U_22
_atom_site_aniso_U_33
_atom_site_aniso_U_23
_atom_site_aniso_U_13
_atom_site_aniso_U_12
Ni1 0.0315(3) 0.0444(4) 0.0393(4) 0.0001(3) 0.0065(3) 0.0015(2)
S1 0.0378(7) 0.0724(9) 0.0455(8) 0.0060(7) 0.0049(6) 0.0055(6)
S2 0.0385(7) 0.0969(12) 0.0429(8) 0.0021(7) 0.0105(6) 0.0055(7)
P1 0.0345(6) 0.0352(6) 0.0368(7) 0.0009(5) 0.0058(5) 0.0025(5)
P2 0.0336(6) 0.0449(7) 0.0388(7) -0.0015(6) 0.0060(5) 0.0008(5)
P3 0.0647(12) 0.0502(10) 0.212(3) 0.0187(14) 0.0298(15) 0.0010(9)
F1 0.145(6) 0.201(8) 0.225(9) -0.002(6) -0.041(6) -0.051(5)
F2 0.288(11) 0.109(5) 0.253(10) 0.090(6) 0.106(9) 0.036(6)
F3 0.147(5) 0.070(3) 0.221(7) 0.021(4) 0.070(5) 0.002(3)
F4 0.075(3) 0.114(4) 0.367(12) -0.028(6) 0.019(5) -0.024(3)
F5 0.177(6) 0.086(4) 0.270(8) 0.001(4) 0.129(6) 0.010(4)
F6 0.105(4) 0.077(3) 0.302(10) 0.008(4) 0.060(5) 0.030(3)
N1 0.035(2) 0.041(2) 0.041(2) 0.0013(18) 0.0075(17) 0.0025(17)
N2 0.042(3) 0.092(4) 0.061(3) 0.007(3) 0.014(2) 0.006(2)
C1 0.037(2) 0.036(2) 0.046(3) 0.002(2) 0.010(2) 0.005(2)
C2 0.037(2) 0.037(2) 0.047(3) 0.003(2) 0.008(2) 0.008(2)
C3 0.033(2) 0.043(3) 0.047(3) 0.003(2) 0.008(2) 0.000(2)
C4 0.036(3) 0.048(3) 0.053(3) 0.001(2) 0.009(2) 0.009(2)
C5 0.069(4) 0.060(4) 0.050(4) 0.007(3) 0.000(3) 0.007(3)
C6 0.098(5) 0.093(5) 0.048(4) 0.007(4) -0.004(4) 0.016(4)
C7 0.082(5) 0.117(6) 0.044(4) -0.024(4) -0.012(3) 0.011(4)
C8 0.070(4) 0.083(5) 0.068(5) -0.021(4) -0.007(3) -0.011(3)
C9 0.052(3) 0.057(3) 0.055(4) -0.005(3) 0.003(3) -0.004(3)
C10 0.051(3) 0.036(2) 0.041(3) 0.002(2) 0.010(2) 0.001(2)
C11 0.056(3) 0.042(3) 0.069(4) 0.000(3) 0.018(3) 0.004(3)
C12 0.083(4) 0.038(3) 0.066(4) 0.002(3) 0.020(3) 0.002(3)
C13 0.089(5) 0.039(3) 0.062(4) 0.004(3) 0.013(3) -0.012(3)
C14 0.059(3) 0.055(3) 0.057(4) 0.005(3) 0.008(3) -0.014(3)
C15 0.047(3) 0.048(3) 0.052(3) 0.003(2) 0.010(2) 0.000(2)
C16 0.039(3) 0.054(3) 0.037(3) 0.004(2) 0.006(2) 0.006(2)
C17 0.070(4) 0.070(4) 0.045(3) -0.002(3) 0.013(3) 0.003(3)
C18 0.091(5) 0.081(5) 0.042(4) 0.004(3) 0.014(3) 0.009(4)
C19 0.069(4) 0.102(6) 0.051(4) 0.023(4) 0.019(3) 0.017(4)
C20 0.072(4) 0.077(4) 0.086(5) 0.029(4) 0.024(4) -0.005(4)
C21 0.060(4) 0.073(4) 0.060(4) 0.002(3) 0.013(3) -0.013(3)
C22 0.040(3) 0.054(3) 0.038(3) -0.008(2) 0.008(2) -0.007(2)
C23 0.047(3) 0.066(4) 0.076(4) -0.019(3) 0.009(3) -0.009(3)
C24 0.054(4) 0.097(5) 0.088(5) -0.019(4) 0.016(3) -0.026(4)
C25 0.086(5) 0.071(4) 0.078(5) -0.019(4) 0.028(4) -0.034(4)
C26 0.092(5) 0.051(3) 0.067(4) -0.010(3) 0.012(4) -0.014(3)
C27 0.065(4) 0.052(3) 0.053(4) -0.007(3) 0.011(3) -0.003(3)
C28 0.041(3) 0.065(3) 0.050(3) 0.001(3) 0.010(2) 0.001(2)
C29 0.054(4) 0.169(9) 0.092(6) -0.009(6) 0.027(4) 0.009(5)
C30 0.099(7) 0.214(13) 0.115(8) -0.035(9) 0.025(6) -0.010(8)
C31 0.039(3) 0.077(4) 0.078(5) -0.002(3) 0.006(3) 0.009(3)
C32 0.069(5) 0.092(5) 0.124(7) -0.008(5) -0.001(4) -0.016(4)

loop_
_atom_type_symbol
_atom_type_description
_atom_type_scat_dispersion_real
_atom_type_scat_dispersion_imag
_atom_type_scat_source
C C 0.0033 0.0016 'International Tables Vol C Tables 4.2.6.8 and 6.1.1.4'
H H 0.0000 0.0000 'International Tables Vol C Tables 4.2.6.8 and 6.1.1.4'
F F 0.0171 0.0103 'International Tables Vol C Tables 4.2.6.8 and 6.1.1.4'
N N 0.0061 0.0033 'International Tables Vol C Tables 4.2.6.8 and 6.1.1.4'
Ni Ni 0.3393 1.1124 'International Tables Vol C Tables 4.2.6.8 and 6.1.1.4'
P P 0.1023 0.0942 'International Tables Vol C Tables 4.2.6.8 and 6.1.1.4'
S S 0.1246 0.1234 'International Tables Vol C Tables 4.2.6.8 and 6.1.1.4'

loop_
_geom_angle_atom_site_label_1
_geom_angle_atom_site_label_2
_geom_angle_atom_site_label_3
_geom_angle
_geom_angle_site_symmetry_1
_geom_angle_site_symmetry_3
P2 Ni1 P1 91.77(5) . .
P2 Ni1 S2 93.66(6) . .
P1 Ni1 S2 173.62(6) . .
P2 Ni1 S1 173.26(6) . .
P1 Ni1 S1 94.83(6) . .
S2 Ni1 S1 79.82(6) . .
C28 S1 Ni1 85.15(19) . .
C28 S2 Ni1 85.36(19) . .
C10 P1 C4 106.2(2) . .
C10 P1 C1 106.8(2) . .
C4 P1 C1 99.8(2) . .
C10 P1 Ni1 109.91(17) . .
C4 P1 Ni1 116.94(17) . .
C1 P1 Ni1 116.07(17) . .
C22 P2 C16 107.4(2) . .
C22 P2 C2 104.8(2) . .
C16 P2 C2 101.9(2) . .
C22 P2 Ni1 112.63(18) . .
C16 P2 Ni1 116.22(16) . .
C2 P2 Ni1 112.73(17) . .
F2 P3 F1 95.5(6) . .
F2 P3 F5 93.2(5) . .
F1 P3 F5 92.8(5) . .
F2 P3 F4 87.5(5) . .
F1 P3 F4 176.0(6) . .
F5 P3 F4 89.5(4) . .
F2 P3 F3 175.6(5) . .
F1 P3 F3 86.3(4) . .
F5 P3 F3 90.7(3) . .
F4 P3 F3 90.5(5) . .
F2 P3 F6 87.8(4) . .
F1 P3 F6 91.2(5) . .
F5 P3 F6 175.8(5) . .
F4 P3 F6 86.4(4) . .
F3 P3 F6 88.2(4) . .
C2 N1 C1 114.1(4) . .
C2 N1 C3 112.9(4) . .
C1 N1 C3 113.2(4) . .
C28 N2 C31 122.5(5) . .
C28 N2 C29 120.0(5) . .
C31 N2 C29 117.5(5) . .
N1 C1 P1 112.6(3) . .
N1 C1 H1A 109.1 . .
P1 C1 H1A 109.1 . .
N1 C1 H1B 109.1 . .
P1 C1 H1B 109.1 . .
H1A C1 H1B 107.8 . .
N1 C2 P2 110.1(3) . .
N1 C2 H2A 109.6 . .
P2 C2 H2A 109.6 . .
N1 C2 H2B 109.6 . .
P2 C2 H2B 109.6 . .
H2A C2 H2B 108.1 . .
N1 C3 C3 113.3(5) . 3_566
N1 C3 H3A 108.9 . .
C3 C3 H3A 108.9 3_566 .
N1 C3 H3B 108.9 . .
C3 C3 H3B 108.9 3_566 .
H3A C3 H3B 107.7 . .
C5 C4 C9 119.9(5) . .
C5 C4 P1 123.0(4) . .
C9 C4 P1 117.0(4) . .
C4 C5 C6 119.3(6) . .
C4 C5 H5 120.4 . .
C6 C5 H5 120.4 . .
C7 C6 C5 121.0(7) . .
C7 C6 H6 119.5 . .
C5 C6 H6 119.5 . .
C8 C7 C6 119.9(6) . .
C8 C7 H7 120.0 . .
C6 C7 H7 120.0 . .
C7 C8 C9 120.4(7) . .
C7 C8 H8 119.8 . .
C9 C8 H8 119.8 . .
C4 C9 C8 119.4(6) . .
C4 C9 H9 120.3 . .
C8 C9 H9 120.3 . .
C11 C10 C15 119.3(5) . .
C11 C10 P1 118.0(4) . .
C15 C10 P1 122.7(4) . .
C12 C11 C10 121.1(5) . .
C12 C11 H11 119.5 . .
C10 C11 H11 119.5 . .
C11 C12 C13 119.3(6) . .
C11 C12 H12 120.3 . .
C13 C12 H12 120.3 . .
C14 C13 C12 120.5(5) . .
C14 C13 H13 119.7 . .
C12 C13 H13 119.7 . .
C13 C14 C15 120.6(5) . .
C13 C14 H14 119.7 . .
C15 C14 H14 119.7 . .
C14 C15 C10 119.2(5) . .
C14 C15 H15 120.4 . .
C10 C15 H15 120.4 . .
C17 C16 C21 119.1(5) . .
C17 C16 P2 122.7(4) . .
C21 C16 P2 118.3(4) . .
C18 C17 C16 120.6(6) . .
C18 C17 H17 119.7 . .
C16 C17 H17 119.7 . .
C19 C18 C17 120.6(6) . .
C19 C18 H18 119.7 . .
C17 C18 H18 119.7 . .
C18 C19 C20 120.6(6) . .
C18 C19 H19 119.7 . .
C20 C19 H19 119.7 . .
C21 C20 C19 119.8(7) . .
C21 C20 H20 120.1 . .
C19 C20 H20 120.1 . .
C20 C21 C16 119.3(6) . .
C20 C21 H21 120.4 . .
C16 C21 H21 120.4 . .
C27 C22 C23 118.9(5) . .
C27 C22 P2 118.9(4) . .
C23 C22 P2 122.1(4) . .
C24 C23 C22 120.8(6) . .
C24 C23 H23 119.6 . .
C22 C23 H23 119.6 . .
C23 C24 C25 119.9(6) . .
C23 C24 H24 120.0 . .
C25 C24 H24 120.0 . .
C26 C25 C24 119.5(6) . .
C26 C25 H25 120.3 . .
C24 C25 H25 120.3 . .
C25 C26 C27 120.4(6) . .
C25 C26 H26 119.8 . .
C27 C26 H26 119.8 . .
C22 C27 C26 120.5(6) . .
C22 C27 H27 119.7 . .
C26 C27 H27 119.7 . .
N2 C28 S2 125.4(5) . .
N2 C28 S1 124.8(4) . .
S2 C28 S1 109.6(3) . .
C30 C29 N2 109.8(9) . .
C30 C29 H29A 109.7 . .
N2 C29 H29A 109.7 . .
C30 C29 H29B 109.7 . .
N2 C29 H29B 109.7 . .
H29A C29 H29B 108.2 . .
C29 C30 H30A 109.5 . .
C29 C30 H30B 109.5 . .
H30A C30 H30B 109.5 . .
C29 C30 H30C 109.5 . .
H30A C30 H30C 109.5 . .
H30B C30 H30C 109.5 . .
N2 C31 C32 111.4(6) . .
N2 C31 H31A 109.3 . .
C32 C31 H31A 109.3 . .
N2 C31 H31B 109.3 . .
C32 C31 H31B 109.3 . .
H31A C31 H31B 108.0 . .
C31 C32 H32A 109.5 . .
C31 C32 H32B 109.5 . .
H32A C32 H32B 109.5 . .
C31 C32 H32C 109.5 . .
H32A C32 H32C 109.5 . .
H32B C32 H32C 109.5 . .
C34 C33 H33A 109.5 . .
C34 C33 H33B 109.5 . .
H33A C33 H33B 109.5 . .
C34 C33 H33C 109.5 . .
H33A C33 H33C 109.5 . .
H33B C33 H33C 109.5 . .
C33 C34 C35 118.7(14) . .
C33 C34 H34A 107.6 . .
C35 C34 H34A 107.6 . .
C33 C34 H34B 107.6 . .
C35 C34 H34B 107.6 . .
H34A C34 H34B 107.1 . .
C34 C35 C36 116.5(10) . .
C34 C35 H35A 108.2 . .
C36 C35 H35A 108.2 . .
C34 C35 H35B 108.2 . .
C36 C35 H35B 108.2 . .
H35A C35 H35B 107.3 . .
C35 C36 C37 117.8(10) . .
C35 C36 H36A 107.8 . .
C37 C36 H36A 107.8 . .
C35 C36 H36B 107.8 . .
C37 C36 H36B 107.8 . .
H36A C36 H36B 107.2 . .
C36 C37 C38 126.8(11) . .
C36 C37 H37A 105.6 . .
C38 C37 H37A 105.6 . .
C36 C37 H37B 105.6 . .
C38 C37 H37B 105.6 . .
H37A C37 H37B 106.1 . .
C37 C38 H38A 109.5 . .
C37 C38 H38B 109.5 . .
H38A C38 H38B 109.5 . .
C37 C38 H38C 109.5 . .
H38A C38 H38C 109.5 . .
H38B C38 H38C 109.5 . .
C39 C40 C41 116(2) . .
C42 C41 C40 128(2) . .
C41 C42 C43 125(3) . .
C44 C43 C42 113(3) . .
C46 C45 C45 161(4) . 3_656
C47 C46 C45 150(4) . .

loop_
_geom_bond_atom_site_label_1
_geom_bond_atom_site_label_2
_geom_bond_distance
_geom_bond_site_symmetry_2
Ni1 P2 2.1619(15) .
Ni1 P1 2.1729(15) .
Ni1 S2 2.2025(16) .
Ni1 S1 2.2029(16) .
S1 C28 1.733(6) .
S2 C28 1.725(6) .
P1 C10 1.817(5) .
P1 C4 1.824(6) .
P1 C1 1.828(4) .
P2 C22 1.808(5) .
P2 C16 1.822(5) .
P2 C2 1.844(5) .
P3 F2 1.522(7) .
P3 F1 1.529(7) .
P3 F5 1.550(6) .
P3 F4 1.564(7) .
P3 F3 1.568(6) .
P3 F6 1.612(7) .
N1 C2 1.448(6) .
N1 C1 1.456(6) .
N1 C3 1.482(6) .
N2 C28 1.302(7) .
N2 C31 1.449(8) .
N2 C29 1.512(10) .
C1 H1A 0.9800 .
C1 H1B 0.9800 .
C2 H2A 0.9800 .
C2 H2B 0.9800 .
C3 C3 1.526(9) 3_566
C3 H3A 0.9800 .
C3 H3B 0.9800 .
C4 C5 1.379(8) .
C4 C9 1.388(7) .
C5 C6 1.386(9) .
C5 H5 0.9400 .
C6 C7 1.367(11) .
C6 H6 0.9400 .
C7 C8 1.361(10) .
C7 H7 0.9400 .
C8 C9 1.394(8) .
C8 H8 0.9400 .
C9 H9 0.9400 .
C10 C11 1.386(7) .
C10 C15 1.390(7) .
C11 C12 1.373(8) .
C11 H11 0.9400 .
C12 C13 1.376(9) .
C12 H12 0.9400 .
C13 C14 1.371(8) .
C13 H13 0.9400 .
C14 C15 1.385(7) .
C14 H14 0.9400 .
C15 H15 0.9400 .
C16 C17 1.382(8) .
C16 C21 1.393(8) .
C17 C18 1.377(9) .
C17 H17 0.9400 .
C18 C19 1.332(10) .
C18 H18 0.9400 .
C19 C20 1.391(10) .
C19 H19 0.9400 .
C20 C21 1.389(9) .
C20 H20 0.9400 .
C21 H21 0.9400 .
C22 C27 1.368(8) .
C22 C23 1.381(7) .
C23 C24 1.370(9) .
C23 H23 0.9400 .
C24 C25 1.397(10) .
C24 H24 0.9400 .
C25 C26 1.348(10) .
C25 H25 0.9400 .
C26 C27 1.398(8) .
C26 H26 0.9400 .
C27 H27 0.9400 .
C29 C30 1.427(14) .
C29 H29A 0.9800 .
C29 H29B 0.9800 .
C30 H30A 0.9700 .
C30 H30B 0.9700 .
C30 H30C 0.9700 .
C31 C32 1.511(10) .
C31 H31A 0.9800 .
C31 H31B 0.9800 .
C32 H32A 0.9700 .
C32 H32B 0.9700 .
C32 H32C 0.9700 .
C33 C34 1.38(2) .
C33 H33A 0.9700 .
C33 H33B 0.9700 .
C33 H33C 0.9700 .
C34 C35 1.396(14) .
C34 H34A 0.9800 .
C34 H34B 0.9800 .
C35 C36 1.427(13) .
C35 H35A 0.9800 .
C35 H35B 0.9800 .
C36 C37 1.448(14) .
C36 H36A 0.9800 .
C36 H36B 0.9800 .
C37 C38 1.538(15) .
C37 H37A 0.9800 .
C37 H37B 0.9800 .
C38 H38A 0.9700 .
C38 H38B 0.9700 .
C38 H38C 0.9700 .
C39 C40 1.35(2) .
C40 C41 1.49(2) .
C41 C42 1.40(2) .
C42 C43 1.52(3) .
C43 C44 1.38(2) .
C45 C46 1.34(3) .
C45 C45 1.40(3) 3_656
C46 C47 1.30(3) .
